data_4036573
loop_
_publ_author_name
'Zhang, Yu-Fei'
'Tian, Wan-Fa'
'Cao, Xiao-Ping'
'Kuck, Dietmar'
'Chow, Hak-Fun'

_publ_section_title
;
 o-Quinones Derived from Tribenzotriquinacenes: Functionalization of Inner
 Bay Positions and Use for Single-Wing Extensions.
;
_journal_issue 6
_journal_name_full 'The Journal of organic chemistry'
_journal_page_first 2308
_journal_page_last 2319
_journal_paper_doi 10.1021/acs.joc.5b02806
_journal_volume 81
_journal_year 2016
_chemical_formula_moiety 'C26 H22 Br2 O2'
_chemical_formula_sum 'C26 H22 Br2 O2'
_chemical_formula_weight 526.25
_space_group_crystal_system monoclinic
_space_group_IT_number 15
_space_group_name_Hall '-C 2yc'
_space_group_name_H-M_alt 'C 1 2/c 1'
_atom_sites_solution_hydrogens mixed
_audit_creation_date 2015-12-28
_audit_creation_method
;
Olex2 1.2
(compiled 2015.09.30 svn.r3233 for OlexSys, GUI svn.r5103)
;
_cell_angle_alpha 90
_cell_angle_beta 95.118(7)
_cell_angle_gamma 90
_cell_formula_units_Z 8
_cell_length_a 17.7101(9)
_cell_length_b 6.3887(5)
_cell_length_c 37.130(3)
_cell_measurement_reflns_used 988
_cell_measurement_temperature 273.77(10)
_cell_measurement_theta_max 24.5860
_cell_measurement_theta_min 3.8530
_cell_volume 4184.3(5)
_computing_cell_refinement
;
CrysAlisPro, Agilent Technologies,
Version 1.171.37.35 (release 13-08-2014 CrysAlis171 .NET)
(compiled Aug 13 2014,18:06:01)
;
_computing_data_collection
;
CrysAlisPro, Agilent Technologies,
Version 1.171.37.35 (release 13-08-2014 CrysAlis171 .NET)
(compiled Aug 13 2014,18:06:01)
;
_computing_data_reduction
;
CrysAlisPro, Agilent Technologies,
Version 1.171.37.35 (release 13-08-2014 CrysAlis171 .NET)
(compiled Aug 13 2014,18:06:01)
;
_computing_molecular_graphics 'Olex2 (Dolomanov et al., 2009)'
_computing_publication_material 'Olex2 (Dolomanov et al., 2009)'
_computing_structure_refinement 'ShelXL (Sheldrick, 2015)'
_computing_structure_solution 'ShelXS (Sheldrick, 2008)'
_diffrn_ambient_environment air
_diffrn_ambient_temperature 273.77(10)
_diffrn_detector 'CCD plate'
_diffrn_detector_area_resol_mean 16.0733
_diffrn_detector_type Eos
_diffrn_measured_fraction_theta_full 0.997
_diffrn_measured_fraction_theta_max 0.997
_diffrn_measurement_details
;
#__ type_ start__ end____ width___ exp.time_
  1 omega    9.00   89.00   1.0000    5.0000
omega____ theta____ kappa____ phi______ frames
    -       20.5854   38.0000   30.0000 80

#__ type_ start__ end____ width___ exp.time_
  2 omega    6.00   89.00   1.0000    5.0000
omega____ theta____ kappa____ phi______ frames
    -       20.5854   57.0000  -60.0000 83

#__ type_ start__ end____ width___ exp.time_
  3 omega   -5.00   21.00   1.0000    5.0000
omega____ theta____ kappa____ phi______ frames
    -      -17.1479  -99.0000  120.0000 26

#__ type_ start__ end____ width___ exp.time_
  4 omega  -48.00  -21.00   1.0000    5.0000
omega____ theta____ kappa____ phi______ frames
    -       20.5854  -38.0000 -150.0000 27
;
_diffrn_measurement_device 'four-circle diffractometer'
_diffrn_measurement_device_type 'SuperNova, Dual, Cu at zero, Eos'
_diffrn_measurement_method '\w scans'
_diffrn_orient_matrix_UB_11 0.0053448000
_diffrn_orient_matrix_UB_12 -0.0202645000
_diffrn_orient_matrix_UB_13 -0.0183831000
_diffrn_orient_matrix_UB_21 0.0395924000
_diffrn_orient_matrix_UB_22 -0.0098384000
_diffrn_orient_matrix_UB_23 0.0045555000
_diffrn_orient_matrix_UB_31 -0.0045677000
_diffrn_orient_matrix_UB_32 -0.1087182000
_diffrn_orient_matrix_UB_33 0.0030167000
_diffrn_radiation_monochromator mirror
_diffrn_radiation_probe x-ray
_diffrn_radiation_type MoK\a
_diffrn_radiation_wavelength 0.71073
_diffrn_reflns_av_R_equivalents 0.0562
_diffrn_reflns_av_unetI/netI 0.1097
_diffrn_reflns_Laue_measured_fraction_full 0.997
_diffrn_reflns_Laue_measured_fraction_max 0.997
_diffrn_reflns_limit_h_max 21
_diffrn_reflns_limit_h_min -19
_diffrn_reflns_limit_k_max 7
_diffrn_reflns_limit_k_min -4
_diffrn_reflns_limit_l_max 45
_diffrn_reflns_limit_l_min -40
_diffrn_reflns_number 7718
_diffrn_reflns_point_group_measured_fraction_full 0.997
_diffrn_reflns_point_group_measured_fraction_max 0.997
_diffrn_reflns_theta_full 25.242
_diffrn_reflns_theta_max 26.022
_diffrn_reflns_theta_min 3.332
_diffrn_source 'SuperNova (Mo) X-ray Source'
_exptl_absorpt_coefficient_mu 3.896
_exptl_absorpt_correction_T_max 1.00000
_exptl_absorpt_correction_T_min 0.65791
_exptl_absorpt_correction_type multi-scan
_exptl_absorpt_process_details
;
CrysAlisPro, Agilent Technologies,
Version 1.171.37.35 (release 13-08-2014 CrysAlis171 .NET)
(compiled Aug 13 2014,18:06:01)
Empirical absorption correction using spherical harmonics,
 implemented in SCALE3 ABSPACK scaling algorithm.
;
_exptl_crystal_colour 'clear light colourless'
_exptl_crystal_colour_lustre clear
_exptl_crystal_colour_modifier light
_exptl_crystal_colour_primary colourless
_exptl_crystal_density_diffrn 1.671
_exptl_crystal_description block
_exptl_crystal_F_000 2112
_exptl_crystal_size_max 0.21
_exptl_crystal_size_mid 0.17
_exptl_crystal_size_min 0.14
_refine_diff_density_max 0.619
_refine_diff_density_min -0.574
_refine_diff_density_rms 0.112
_refine_ls_extinction_method none
_refine_ls_goodness_of_fit_ref 1.037
_refine_ls_hydrogen_treatment mixed
_refine_ls_matrix_type full
_refine_ls_number_parameters 280
_refine_ls_number_reflns 4109
_refine_ls_number_restraints 1
_refine_ls_restrained_S_all 1.037
_refine_ls_R_factor_all 0.1268
_refine_ls_R_factor_gt 0.0704
_refine_ls_shift/su_max 0.003
_refine_ls_shift/su_mean 0.000
_refine_ls_structure_factor_coef Fsqd
_refine_ls_weighting_details 'w=1/[\s^2^(Fo^2^)+(0.0400P)^2^+17.8566P] where P=(Fo^2^+2Fc^2^)/3'
_refine_ls_weighting_scheme calc
_refine_ls_wR_factor_gt 0.1299
_refine_ls_wR_factor_ref 0.1549
_reflns_Friedel_coverage 0.000
_reflns_number_gt 2471
_reflns_number_total 4109
_reflns_threshold_expression 'I > 2\s(I)'
_cod_data_source_file jo5b02806_si_005.cif
_cod_data_source_block zhangyf_1215_2
_cod_database_code 4036573
_shelx_space_group_comment
;
The symmetry employed for this shelxl refinement is uniquely defined
by the following loop, which should always be used as a source of
symmetry information in preference to the above space-group names.
They are only intended as comments.
;
_reflns_odcompleteness_completeness 99.72
_reflns_odcompleteness_iscentric 1
_reflns_odcompleteness_theta 26.32
_olex2_refinement_description
;
1. Fixed Uiso
 At 1.2 times of:
  All C(H) groups
 At 1.5 times of:
  All C(H,H,H) groups, All O(H) groups
2. Restrained distances
 H1-O1
 0.86 with sigma of 0.01
3.a Aromatic/amide H refined with riding coordinates:
 C11(H11), C12(H12), C13(H13), C14(H14), C15(H15), C16(H16), C17(H17), C18(H18)
3.b Idealised Me refined as rotating group:
 C23(H23A,H23B,H23C), C24(H24A,H24B,H24C), C25(H25A,H25B,H25C), C26(H26A,H26B,
 H26C)
3.c Idealised tetrahedral OH refined as rotating group:
 O2(H2)
;
_shelx_shelxl_version_number 2014/7
_olex2_date_sample_data_collection 2015-12-17
_olex2_submission_special_instructions 'No special instructions were received'

loop_
_space_group_symop_operation_xyz
'x, y, z'
'-x, y, -z+1/2'
'x+1/2, y+1/2, z'
'-x+1/2, y+1/2, -z+1/2'
'-x, -y, -z'
'x, -y, z-1/2'
'-x+1/2, -y+1/2, -z'
'x+1/2, -y+1/2, z-1/2'

loop_
_atom_site_label
_atom_site_type_symbol
_atom_site_fract_x
_atom_site_fract_y
_atom_site_fract_z
_atom_site_U_iso_or_equiv
_atom_site_adp_type
_atom_site_occupancy
_atom_site_site_symmetry_order
_atom_site_calc_flag
_atom_site_refinement_flags_posn
Br1 Br 0.03154(4) 0.31402(16) 0.04883(2) 0.0566(3) Uani 1 1 d .
Br2 Br 0.39988(4) 0.34623(14) 0.05295(2) 0.0489(3) Uani 1 1 d .
O1 O 0.1320(3) 0.5579(8) 0.00674(14) 0.0416(13) Uani 1 1 d D
O2 O 0.2817(3) 0.5576(8) 0.00667(13) 0.0397(13) Uani 1 1 d .
H2 H 0.3273 0.5347 0.0072 0.060 Uiso 1 1 calc GR
C1 C 0.3379(4) 0.1755(10) 0.14548(17) 0.0255(15) Uani 1 1 d .
C2 C 0.3075(4) 0.1216(10) 0.17678(18) 0.0271(16) Uani 1 1 d .
C3 C 0.2369(4) -0.0114(10) 0.17084(17) 0.0264(16) Uani 1 1 d .
C4 C 0.1680(4) 0.1225(10) 0.17613(18) 0.0290(16) Uani 1 1 d .
C5 C 0.1273(4) 0.1712(10) 0.14370(17) 0.0241(15) Uani 1 1 d .
C6 C 0.1549(4) 0.0518(9) 0.11181(16) 0.0210(14) Uani 1 1 d .
C7 C 0.1827(4) 0.1957(9) 0.08227(17) 0.0214(14) Uani 1 1 d .
C8 C 0.2621(3) 0.2005(9) 0.08274(16) 0.0205(14) Uani 1 1 d .
C9 C 0.2993(3) 0.0606(9) 0.11270(17) 0.0203(14) Uani 1 1 d .
C10 C 0.2310(4) -0.0568(9) 0.12877(16) 0.0211(14) Uani 1 1 d .
C11 C 0.4010(4) 0.3080(11) 0.1471(2) 0.0374(18) Uani 1 1 d .
H11 H 0.4225 0.3452 0.1260 0.045 Uiso 1 1 calc R
C12 C 0.4310(5) 0.3823(12) 0.1798(3) 0.054(2) Uani 1 1 d .
H12 H 0.4720 0.4735 0.1808 0.064 Uiso 1 1 calc R
C13 C 0.4013(5) 0.3243(14) 0.2110(2) 0.055(2) Uani 1 1 d .
H13 H 0.4234 0.3734 0.2330 0.065 Uiso 1 1 calc R
C14 C 0.3386(4) 0.1929(13) 0.2103(2) 0.046(2) Uani 1 1 d .
H14 H 0.3181 0.1540 0.2315 0.055 Uiso 1 1 calc R
C15 C 0.1464(4) 0.2008(13) 0.2084(2) 0.046(2) Uani 1 1 d .
H15 H 0.1738 0.1663 0.2301 0.056 Uiso 1 1 calc R
C16 C 0.0843(5) 0.3294(13) 0.2083(3) 0.053(2) Uani 1 1 d .
H16 H 0.0696 0.3813 0.2300 0.063 Uiso 1 1 calc R
C17 C 0.0442(5) 0.3813(12) 0.1766(3) 0.055(2) Uani 1 1 d .
H17 H 0.0024 0.4693 0.1767 0.066 Uiso 1 1 calc R
C18 C 0.0650(4) 0.3050(11) 0.1442(2) 0.0396(19) Uani 1 1 d .
H18 H 0.0375 0.3425 0.1227 0.047 Uiso 1 1 calc R
C19 C 0.1390(4) 0.3124(10) 0.05565(18) 0.0263(15) Uani 1 1 d .
C20 C 0.1727(4) 0.4352(9) 0.03130(17) 0.0249(15) Uani 1 1 d .
C21 C 0.2513(4) 0.4372(9) 0.03185(17) 0.0238(15) Uani 1 1 d .
C22 C 0.2949(3) 0.3205(10) 0.05698(17) 0.0227(14) Uani 1 1 d .
C23 C 0.2309(4) -0.2942(10) 0.1204(2) 0.041(2) Uani 1 1 d .
H23A H 0.1911 -0.3611 0.1321 0.061 Uiso 1 1 calc GR
H23B H 0.2789 -0.3535 0.1292 0.061 Uiso 1 1 calc GR
H23C H 0.2227 -0.3153 0.0948 0.061 Uiso 1 1 calc GR
C24 C 0.3578(4) -0.0876(10) 0.0980(2) 0.0360(18) Uani 1 1 d .
H24A H 0.4010 -0.0084 0.0921 0.054 Uiso 1 1 calc GR
H24B H 0.3353 -0.1571 0.0768 0.054 Uiso 1 1 calc GR
H24C H 0.3735 -0.1898 0.1161 0.054 Uiso 1 1 calc GR
C25 C 0.2403(5) -0.2028(13) 0.1962(2) 0.061(3) Uani 1 1 d .
H25A H 0.1932 -0.2775 0.1930 0.092 Uiso 1 1 calc GR
H25B H 0.2490 -0.1568 0.2208 0.092 Uiso 1 1 calc GR
H25C H 0.2809 -0.2933 0.1905 0.092 Uiso 1 1 calc GR
C26 C 0.0936(4) -0.0988(11) 0.0977(2) 0.0369(18) Uani 1 1 d .
H26A H 0.0489 -0.0220 0.0894 0.055 Uiso 1 1 calc GR
H26B H 0.0822 -0.1921 0.1168 0.055 Uiso 1 1 calc GR
H26C H 0.1108 -0.1782 0.0781 0.055 Uiso 1 1 calc GR
H1 H 0.092(6) 0.63(2) 0.007(5) 0.28(10) Uiso 1 1 d D

loop_
_atom_site_aniso_label
_atom_site_aniso_U_11
_atom_site_aniso_U_22
_atom_site_aniso_U_33
_atom_site_aniso_U_23
_atom_site_aniso_U_13
_atom_site_aniso_U_12
Br1 0.0222(4) 0.0909(7) 0.0558(6) 0.0256(5) -0.0022(4) 0.0024(5)
Br2 0.0266(4) 0.0651(6) 0.0562(5) 0.0071(5) 0.0097(4) -0.0069(4)
O1 0.040(3) 0.044(3) 0.040(3) 0.018(3) -0.003(3) 0.003(3)
O2 0.034(3) 0.043(3) 0.042(3) 0.019(2) 0.009(3) -0.007(3)
C1 0.024(4) 0.022(3) 0.029(4) 0.000(3) -0.003(3) 0.007(3)
C2 0.022(4) 0.028(4) 0.030(4) -0.005(3) -0.005(3) 0.012(3)
C3 0.028(4) 0.029(4) 0.023(4) 0.005(3) 0.004(3) 0.005(3)
C4 0.028(4) 0.035(4) 0.025(4) -0.007(3) 0.008(3) -0.007(3)
C5 0.017(3) 0.025(3) 0.031(4) 0.000(3) 0.006(3) -0.008(3)
C6 0.020(3) 0.021(3) 0.023(3) 0.003(3) 0.004(3) -0.004(3)
C7 0.025(4) 0.016(3) 0.023(3) -0.002(3) 0.005(3) -0.001(3)
C8 0.020(3) 0.021(3) 0.021(3) -0.008(3) -0.001(3) 0.007(3)
C9 0.014(3) 0.022(3) 0.025(3) 0.002(3) 0.001(3) 0.002(3)
C10 0.018(3) 0.022(3) 0.023(3) -0.001(3) 0.004(3) 0.004(3)
C11 0.029(4) 0.046(4) 0.035(4) 0.002(4) -0.012(3) -0.006(4)
C12 0.039(5) 0.045(5) 0.072(6) -0.005(5) -0.022(5) -0.012(4)
C13 0.041(5) 0.067(6) 0.052(6) -0.024(5) -0.021(4) 0.008(5)
C14 0.035(5) 0.070(6) 0.032(4) -0.004(4) 0.000(4) -0.002(5)
C15 0.038(5) 0.067(6) 0.034(4) -0.008(4) 0.003(4) -0.007(5)
C16 0.042(5) 0.061(5) 0.059(6) -0.025(5) 0.024(5) -0.001(5)
C17 0.040(5) 0.043(5) 0.088(7) -0.001(5) 0.037(5) 0.018(4)
C18 0.033(4) 0.044(5) 0.044(5) 0.010(4) 0.014(4) 0.011(4)
C19 0.016(3) 0.030(4) 0.033(4) -0.003(3) -0.002(3) 0.004(3)
C20 0.027(4) 0.022(3) 0.025(4) 0.001(3) -0.001(3) 0.001(3)
C21 0.030(4) 0.022(3) 0.020(3) 0.001(3) 0.008(3) -0.009(3)
C22 0.015(3) 0.024(3) 0.028(4) -0.002(3) 0.001(3) 0.000(3)
C23 0.042(5) 0.020(4) 0.059(5) -0.006(4) 0.001(4) 0.000(4)
C24 0.029(4) 0.032(4) 0.047(5) -0.001(4) 0.010(4) 0.012(4)
C25 0.077(7) 0.065(6) 0.040(5) 0.031(4) 0.004(5) 0.000(5)
C26 0.028(4) 0.040(4) 0.042(4) 0.010(4) 0.002(4) -0.005(4)

loop_
_atom_type_symbol
_atom_type_description
_atom_type_scat_dispersion_real
_atom_type_scat_dispersion_imag
_atom_type_scat_source
C C 0.0033 0.0016 'International Tables Vol C Tables 4.2.6.8 and 6.1.1.4'
H H 0.0000 0.0000 'International Tables Vol C Tables 4.2.6.8 and 6.1.1.4'
Br Br -0.2901 2.4595 'International Tables Vol C Tables 4.2.6.8 and 6.1.1.4'
O O 0.0106 0.0060 'International Tables Vol C Tables 4.2.6.8 and 6.1.1.4'

loop_
_geom_angle_atom_site_label_1
_geom_angle_atom_site_label_2
_geom_angle_atom_site_label_3
_geom_angle
C20 O1 H1 134(10)
C21 O2 H2 109.5
C2 C1 C9 112.0(6)
C2 C1 C11 119.3(6)
C11 C1 C9 128.5(6)
C1 C2 C3 113.6(6)
C1 C2 C14 121.5(7)
C14 C2 C3 124.8(6)
C2 C3 C4 109.2(5)
C2 C3 C10 103.1(5)
C2 C3 C25 111.7(6)
C4 C3 C10 104.4(5)
C4 C3 C25 110.9(6)
C25 C3 C10 116.9(6)
C5 C4 C3 112.2(6)
C15 C4 C3 127.2(7)
C15 C4 C5 120.6(7)
C4 C5 C6 112.7(6)
C4 C5 C18 118.5(6)
C18 C5 C6 128.7(6)
C5 C6 C7 113.4(5)
C5 C6 C10 103.2(5)
C7 C6 C10 103.1(5)
C26 C6 C5 108.6(5)
C26 C6 C7 113.5(5)
C26 C6 C10 114.6(5)
C8 C7 C6 112.7(6)
C8 C7 C19 118.8(6)
C19 C7 C6 128.4(6)
C7 C8 C9 111.3(5)
C22 C8 C7 118.8(6)
C22 C8 C9 129.9(6)
C1 C9 C8 115.5(5)
C1 C9 C10 103.2(5)
C1 C9 C24 108.1(5)
C8 C9 C10 104.8(5)
C8 C9 C24 111.3(5)
C24 C9 C10 113.7(5)
C3 C10 C6 106.8(5)
C3 C10 C9 107.5(5)
C9 C10 C6 107.0(5)
C23 C10 C3 112.1(5)
C23 C10 C6 111.2(5)
C23 C10 C9 112.1(5)
C1 C11 H11 120.2
C12 C11 C1 119.6(7)
C12 C11 H11 120.2
C11 C12 H12 119.6
C13 C12 C11 120.8(8)
C13 C12 H12 119.6
C12 C13 H13 119.5
C12 C13 C14 121.0(8)
C14 C13 H13 119.5
C2 C14 H14 121.1
C13 C14 C2 117.8(7)
C13 C14 H14 121.1
C4 C15 H15 120.0
C16 C15 C4 119.9(8)
C16 C15 H15 120.0
C15 C16 H16 119.9
C17 C16 C15 120.3(8)
C17 C16 H16 119.9
C16 C17 H17 119.7
C16 C17 C18 120.6(7)
C18 C17 H17 119.7
C5 C18 H18 119.9
C17 C18 C5 120.1(7)
C17 C18 H18 119.9
C7 C19 Br1 125.2(5)
C20 C19 Br1 113.5(5)
C20 C19 C7 121.3(6)
O1 C20 C19 122.3(6)
O1 C20 C21 118.4(6)
C19 C20 C21 119.3(6)
O2 C21 C20 116.9(6)
O2 C21 C22 122.8(6)
C22 C21 C20 120.3(6)
C8 C22 Br2 125.3(5)
C21 C22 Br2 113.3(5)
C21 C22 C8 121.4(6)
C10 C23 H23A 109.5
C10 C23 H23B 109.5
C10 C23 H23C 109.5
H23A C23 H23B 109.5
H23A C23 H23C 109.5
H23B C23 H23C 109.5
C9 C24 H24A 109.5
C9 C24 H24B 109.5
C9 C24 H24C 109.5
H24A C24 H24B 109.5
H24A C24 H24C 109.5
H24B C24 H24C 109.5
C3 C25 H25A 109.5
C3 C25 H25B 109.5
C3 C25 H25C 109.5
H25A C25 H25B 109.5
H25A C25 H25C 109.5
H25B C25 H25C 109.5
C6 C26 H26A 109.5
C6 C26 H26B 109.5
C6 C26 H26C 109.5
H26A C26 H26B 109.5
H26A C26 H26C 109.5
H26B C26 H26C 109.5

loop_
_geom_bond_atom_site_label_1
_geom_bond_atom_site_label_2
_geom_bond_distance
Br1 C19 1.898(6)
Br2 C22 1.886(6)
O1 C20 1.360(8)
O1 H1 0.859(10)
O2 H2 0.8200
O2 C21 1.357(7)
C1 C2 1.367(9)
C1 C9 1.529(8)
C1 C11 1.399(9)
C2 C3 1.513(9)
C2 C14 1.391(9)
C3 C4 1.516(9)
C3 C10 1.583(9)
C3 C25 1.540(9)
C4 C5 1.383(9)
C4 C15 1.383(9)
C5 C6 1.525(9)
C5 C18 1.398(9)
C6 C7 1.545(8)
C6 C10 1.595(8)
C6 C26 1.508(9)
C7 C8 1.405(8)
C7 C19 1.412(8)
C8 C9 1.530(8)
C8 C22 1.392(8)
C9 C10 1.585(8)
C9 C24 1.537(8)
C10 C23 1.549(8)
C11 H11 0.9300
C11 C12 1.366(10)
C12 H12 0.9300
C12 C13 1.364(11)
C13 H13 0.9300
C13 C14 1.391(11)
C14 H14 0.9300
C15 H15 0.9300
C15 C16 1.371(11)
C16 H16 0.9300
C16 C17 1.361(12)
C17 H17 0.9300
C17 C18 1.375(11)
C18 H18 0.9300
C19 C20 1.373(9)
C20 C21 1.391(9)
C21 C22 1.376(9)
C23 H23A 0.9600
C23 H23B 0.9600
C23 H23C 0.9600
C24 H24A 0.9600
C24 H24B 0.9600
C24 H24C 0.9600
C25 H25A 0.9600
C25 H25B 0.9600
C25 H25C 0.9600
C26 H26A 0.9600
C26 H26B 0.9600
C26 H26C 0.9600

loop_
_geom_torsion_atom_site_label_1
_geom_torsion_atom_site_label_2
_geom_torsion_atom_site_label_3
_geom_torsion_atom_site_label_4
_geom_torsion
Br1 C19 C20 O1 4.9(8)
Br1 C19 C20 C21 -175.9(5)
O1 C20 C21 O2 -2.2(9)
O1 C20 C21 C22 178.0(6)
O2 C21 C22 Br2 0.3(8)
O2 C21 C22 C8 179.2(6)
C1 C2 C3 C4 -104.6(6)
C1 C2 C3 C10 6.0(7)
C1 C2 C3 C25 132.4(6)
C1 C2 C14 C13 0.9(11)
C1 C9 C10 C3 -2.9(6)
C1 C9 C10 C6 111.4(5)
C1 C9 C10 C23 -126.5(6)
C1 C11 C12 C13 1.8(12)
C2 C1 C9 C8 120.7(6)
C2 C1 C9 C10 6.9(7)
C2 C1 C9 C24 -113.9(6)
C2 C1 C11 C12 -0.4(10)
C2 C3 C4 C5 105.8(6)
C2 C3 C4 C15 -71.6(9)
C2 C3 C10 C6 -115.9(5)
C2 C3 C10 C9 -1.4(6)
C2 C3 C10 C23 122.2(6)
C3 C2 C14 C13 -176.2(7)
C3 C4 C5 C6 8.6(8)
C3 C4 C5 C18 -176.0(6)
C3 C4 C15 C16 176.5(7)
C4 C3 C10 C6 -1.8(6)
C4 C3 C10 C9 112.7(5)
C4 C3 C10 C23 -123.8(6)
C4 C5 C6 C7 -120.1(6)
C4 C5 C6 C10 -9.2(7)
C4 C5 C6 C26 112.8(6)
C4 C5 C18 C17 -1.5(10)
C4 C15 C16 C17 -0.4(12)
C5 C4 C15 C16 -0.6(11)
C5 C6 C7 C8 104.7(6)
C5 C6 C7 C19 -77.1(8)
C5 C6 C10 C3 6.3(6)
C5 C6 C10 C9 -108.6(5)
C5 C6 C10 C23 128.8(6)
C6 C5 C18 C17 173.0(7)
C6 C7 C8 C9 -0.1(7)
C6 C7 C8 C22 178.5(5)
C6 C7 C19 Br1 -1.8(9)
C6 C7 C19 C20 179.5(6)
C7 C6 C10 C3 124.6(5)
C7 C6 C10 C9 9.7(6)
C7 C6 C10 C23 -112.9(6)
C7 C8 C9 C1 -106.5(6)
C7 C8 C9 C10 6.4(6)
C7 C8 C9 C24 129.7(6)
C7 C8 C22 Br2 -179.7(5)
C7 C8 C22 C21 1.5(9)
C7 C19 C20 O1 -176.3(6)
C7 C19 C20 C21 3.0(9)
C8 C7 C19 Br1 176.3(5)
C8 C7 C19 C20 -2.4(9)
C8 C9 C10 C3 -124.3(5)
C8 C9 C10 C6 -9.9(6)
C8 C9 C10 C23 112.2(6)
C9 C1 C2 C3 -8.5(8)
C9 C1 C2 C14 174.0(6)
C9 C1 C11 C12 -174.5(7)
C9 C8 C22 Br2 -1.4(9)
C9 C8 C22 C21 179.8(6)
C10 C3 C4 C5 -3.9(7)
C10 C3 C4 C15 178.7(7)
C10 C6 C7 C8 -6.2(6)
C10 C6 C7 C19 172.0(6)
C11 C1 C2 C3 176.5(6)
C11 C1 C2 C14 -0.9(10)
C11 C1 C9 C8 -64.9(9)
C11 C1 C9 C10 -178.7(6)
C11 C1 C9 C24 60.5(8)
C11 C12 C13 C14 -1.8(13)
C12 C13 C14 C2 0.4(12)
C14 C2 C3 C4 72.8(8)
C14 C2 C3 C10 -176.6(6)
C14 C2 C3 C25 -50.3(9)
C15 C4 C5 C6 -173.8(6)
C15 C4 C5 C18 1.5(10)
C15 C16 C17 C18 0.4(13)
C16 C17 C18 C5 0.6(12)
C18 C5 C6 C7 65.2(9)
C18 C5 C6 C10 176.1(6)
C18 C5 C6 C26 -61.9(8)
C19 C7 C8 C9 -178.5(5)
C19 C7 C8 C22 0.1(9)
C19 C20 C21 O2 178.5(6)
C19 C20 C21 C22 -1.3(10)
C20 C21 C22 Br2 -179.9(5)
C20 C21 C22 C8 -1.0(10)
C22 C8 C9 C1 75.1(8)
C22 C8 C9 C10 -172.0(6)
C22 C8 C9 C24 -48.7(8)
C24 C9 C10 C3 113.9(6)
C24 C9 C10 C6 -131.7(5)
C24 C9 C10 C23 -9.6(8)
C25 C3 C4 C5 -130.7(6)
C25 C3 C4 C15 51.9(9)
C25 C3 C10 C6 121.1(6)
C25 C3 C10 C9 -124.3(6)
C25 C3 C10 C23 -0.8(9)
C26 C6 C7 C8 -130.8(6)
C26 C6 C7 C19 47.5(9)
C26 C6 C10 C3 -111.6(6)
C26 C6 C10 C9 133.6(5)
C26 C6 C10 C23 10.9(8)
